data_2015530
loop_
_publ_author_name
'\<Lubom\'ir Smr\<cok '
'Vratislav Langer'
'Jan K\<res\<tan'

_publ_section_title
;
 \g-Alumina: a single-crystal X-ray diffraction study
;
_journal_coeditor_code BC3006
_journal_issue 9
_journal_name_full 'Acta Crystallographica Section C'
_journal_page_first i83
_journal_page_last i84
_journal_paper_doi 10.1107/S0108270106026850
_journal_volume 62
_journal_year 2006
_chemical_formula_moiety 'Al2.67 O4'
_chemical_formula_sum 'Al2.67 O4'
_chemical_formula_weight 135.94
_chemical_name_common 'gamma alumina'
_space_group_IT_number 227
_symmetry_cell_setting cubic
_symmetry_space_group_name_Hall '-F 4vw 2vw 3'
_symmetry_space_group_name_H-M 'F d -3 m :2'
_atom_sites_solution_hydrogens geom
_atom_sites_solution_primary direct
_atom_sites_solution_secondary difmap
_audit_creation_method SHELXL-97
_cell_angle_alpha 90.00
_cell_angle_beta 90.00
_cell_angle_gamma 90.00
_cell_formula_units_Z 8
_cell_length_a 7.93820(10)
_cell_length_b 7.93820(10)
_cell_length_c 7.93820(10)
_cell_measurement_reflns_used 2395
_cell_measurement_temperature 173(2)
_cell_measurement_theta_max 45.19
_cell_measurement_theta_min 4.45
_cell_volume 500.226(11)
_computing_cell_refinement 'SAINT (Bruker, 2003)'
_computing_data_collection 'SMART (Bruker, 2003)'
_computing_data_reduction 'SAINT and SADABS (Sheldrick, 2003)'
_computing_molecular_graphics none
_computing_publication_material 'PLATON (Spek, 2003)'
_computing_structure_refinement SHELXTL
_computing_structure_solution 'SHELXTL (Bruker, 2001)'
_diffrn_ambient_temperature 173(2)
_diffrn_measured_fraction_theta_full 1.000
_diffrn_measured_fraction_theta_max 1.000
_diffrn_measurement_device_type 'Bruker SMART CCD area-detector'
_diffrn_measurement_method '\w scans'
_diffrn_radiation_monochromator graphite
_diffrn_radiation_source 'fine-focus sealed tube'
_diffrn_radiation_type MoK\a
_diffrn_radiation_wavelength 0.71073
_diffrn_reflns_av_R_equivalents 0.0208
_diffrn_reflns_av_sigmaI/netI 0.0062
_diffrn_reflns_limit_h_max 14
_diffrn_reflns_limit_h_min -15
_diffrn_reflns_limit_k_max 15
_diffrn_reflns_limit_k_min -15
_diffrn_reflns_limit_l_max 14
_diffrn_reflns_limit_l_min -15
_diffrn_reflns_number 4211
_diffrn_reflns_theta_full 45.17
_diffrn_reflns_theta_max 45.17
_diffrn_reflns_theta_min 4.45
_diffrn_standards_decay_% 0
_diffrn_standards_number 0
_exptl_absorpt_coefficient_mu 1.184
_exptl_absorpt_correction_T_max 0.9323
_exptl_absorpt_correction_T_min 0.5466
_exptl_absorpt_correction_type multi-scan
_exptl_absorpt_process_details '(SADABS; Sheldrick, 2003)'
_exptl_crystal_colour colourless
_exptl_crystal_density_diffrn 3.610
_exptl_crystal_density_method 'not measured'
_exptl_crystal_description needle
_exptl_crystal_F_000 533
_exptl_crystal_size_max 0.58
_exptl_crystal_size_mid 0.06
_exptl_crystal_size_min 0.06
_refine_diff_density_max 0.418
_refine_diff_density_min -0.584
_refine_ls_extinction_method none
_refine_ls_goodness_of_fit_ref 0.983
_refine_ls_matrix_type full
_refine_ls_number_parameters 17
_refine_ls_number_reflns 129
_refine_ls_number_restraints 1
_refine_ls_restrained_S_all 0.979
_refine_ls_R_factor_all 0.0280
_refine_ls_R_factor_gt 0.0265
_refine_ls_shift/su_max 0.012
_refine_ls_shift/su_mean 0.001
_refine_ls_structure_factor_coef Fsqd
_refine_ls_weighting_details 'calc w=1/[\s^2^(Fo^2^)+(0.0726P)^2^+1.4303P] where P=(Fo^2^+2Fc^2^)/3'
_refine_ls_weighting_scheme calc
_refine_ls_wR_factor_gt 0.0978
_refine_ls_wR_factor_ref 0.1004
_reflns_number_gt 119
_reflns_number_total 129
_reflns_threshold_expression I>2\s(I)
_cod_data_source_file bc3006.cif
_cod_data_source_block I
_cod_original_sg_symbol_H-M 'F d -3 m'
_cod_database_code 2015530
_cod_database_fobs_code 2015530

loop_
_symmetry_equiv_pos_as_xyz
'x, y, z'
'-x+3/4, -y+1/4, z+1/2'
'-x+1/4, y+1/2, -z+3/4'
'x+1/2, -y+3/4, -z+1/4'
'z, x, y'
'z+1/2, -x+3/4, -y+1/4'
'-z+3/4, -x+1/4, y+1/2'
'-z+1/4, x+1/2, -y+3/4'
'y, z, x'
'-y+1/4, z+1/2, -x+3/4'
'y+1/2, -z+3/4, -x+1/4'
'-y+3/4, -z+1/4, x+1/2'
'y+3/4, x+1/4, -z+1/2'
'-y, -x, -z'
'y+1/4, -x+1/2, z+3/4'
'-y+1/2, x+3/4, z+1/4'
'x+3/4, z+1/4, -y+1/2'
'-x+1/2, z+3/4, y+1/4'
'-x, -z, -y'
'x+1/4, -z+1/2, y+3/4'
'z+3/4, y+1/4, -x+1/2'
'z+1/4, -y+1/2, x+3/4'
'-z+1/2, y+3/4, x+1/4'
'-z, -y, -x'
'x, y+1/2, z+1/2'
'-x+3/4, -y+3/4, z+1'
'-x+1/4, y+1, -z+5/4'
'x+1/2, -y+5/4, -z+3/4'
'z, x+1/2, y+1/2'
'z+1/2, -x+5/4, -y+3/4'
'-z+3/4, -x+3/4, y+1'
'-z+1/4, x+1, -y+5/4'
'y, z+1/2, x+1/2'
'-y+1/4, z+1, -x+5/4'
'y+1/2, -z+5/4, -x+3/4'
'-y+3/4, -z+3/4, x+1'
'y+3/4, x+3/4, -z+1'
'-y, -x+1/2, -z+1/2'
'y+1/4, -x+1, z+5/4'
'-y+1/2, x+5/4, z+3/4'
'x+3/4, z+3/4, -y+1'
'-x+1/2, z+5/4, y+3/4'
'-x, -z+1/2, -y+1/2'
'x+1/4, -z+1, y+5/4'
'z+3/4, y+3/4, -x+1'
'z+1/4, -y+1, x+5/4'
'-z+1/2, y+5/4, x+3/4'
'-z, -y+1/2, -x+1/2'
'x+1/2, y, z+1/2'
'-x+5/4, -y+1/4, z+1'
'-x+3/4, y+1/2, -z+5/4'
'x+1, -y+3/4, -z+3/4'
'z+1/2, x, y+1/2'
'z+1, -x+3/4, -y+3/4'
'-z+5/4, -x+1/4, y+1'
'-z+3/4, x+1/2, -y+5/4'
'y+1/2, z, x+1/2'
'-y+3/4, z+1/2, -x+5/4'
'y+1, -z+3/4, -x+3/4'
'-y+5/4, -z+1/4, x+1'
'y+5/4, x+1/4, -z+1'
'-y+1/2, -x, -z+1/2'
'y+3/4, -x+1/2, z+5/4'
'-y+1, x+3/4, z+3/4'
'x+5/4, z+1/4, -y+1'
'-x+1, z+3/4, y+3/4'
'-x+1/2, -z, -y+1/2'
'x+3/4, -z+1/2, y+5/4'
'z+5/4, y+1/4, -x+1'
'z+3/4, -y+1/2, x+5/4'
'-z+1, y+3/4, x+3/4'
'-z+1/2, -y, -x+1/2'
'x+1/2, y+1/2, z'
'-x+5/4, -y+3/4, z+1/2'
'-x+3/4, y+1, -z+3/4'
'x+1, -y+5/4, -z+1/4'
'z+1/2, x+1/2, y'
'z+1, -x+5/4, -y+1/4'
'-z+5/4, -x+3/4, y+1/2'
'-z+3/4, x+1, -y+3/4'
'y+1/2, z+1/2, x'
'-y+3/4, z+1, -x+3/4'
'y+1, -z+5/4, -x+1/4'
'-y+5/4, -z+3/4, x+1/2'
'y+5/4, x+3/4, -z+1/2'
'-y+1/2, -x+1/2, -z'
'y+3/4, -x+1, z+3/4'
'-y+1, x+5/4, z+1/4'
'x+5/4, z+3/4, -y+1/2'
'-x+1, z+5/4, y+1/4'
'-x+1/2, -z+1/2, -y'
'x+3/4, -z+1, y+3/4'
'z+5/4, y+3/4, -x+1/2'
'z+3/4, -y+1, x+3/4'
'-z+1, y+5/4, x+1/4'
'-z+1/2, -y+1/2, -x'
'-x, -y, -z'
'x-3/4, y-1/4, -z-1/2'
'x-1/4, -y-1/2, z-3/4'
'-x-1/2, y-3/4, z-1/4'
'-z, -x, -y'
'-z-1/2, x-3/4, y-1/4'
'z-3/4, x-1/4, -y-1/2'
'z-1/4, -x-1/2, y-3/4'
'-y, -z, -x'
'y-1/4, -z-1/2, x-3/4'
'-y-1/2, z-3/4, x-1/4'
'y-3/4, z-1/4, -x-1/2'
'-y-3/4, -x-1/4, z-1/2'
'y, x, z'
'-y-1/4, x-1/2, -z-3/4'
'y-1/2, -x-3/4, -z-1/4'
'-x-3/4, -z-1/4, y-1/2'
'x-1/2, -z-3/4, -y-1/4'
'x, z, y'
'-x-1/4, z-1/2, -y-3/4'
'-z-3/4, -y-1/4, x-1/2'
'-z-1/4, y-1/2, -x-3/4'
'z-1/2, -y-3/4, -x-1/4'
'z, y, x'
'-x, -y+1/2, -z+1/2'
'x-3/4, y+1/4, -z'
'x-1/4, -y, z-1/4'
'-x-1/2, y-1/4, z+1/4'
'-z, -x+1/2, -y+1/2'
'-z-1/2, x-1/4, y+1/4'
'z-3/4, x+1/4, -y'
'z-1/4, -x, y-1/4'
'-y, -z+1/2, -x+1/2'
'y-1/4, -z, x-1/4'
'-y-1/2, z-1/4, x+1/4'
'y-3/4, z+1/4, -x'
'-y-3/4, -x+1/4, z'
'y, x+1/2, z+1/2'
'-y-1/4, x, -z-1/4'
'y-1/2, -x-1/4, -z+1/4'
'-x-3/4, -z+1/4, y'
'x-1/2, -z-1/4, -y+1/4'
'x, z+1/2, y+1/2'
'-x-1/4, z, -y-1/4'
'-z-3/4, -y+1/4, x'
'-z-1/4, y, -x-1/4'
'z-1/2, -y-1/4, -x+1/4'
'z, y+1/2, x+1/2'
'-x+1/2, -y, -z+1/2'
'x-1/4, y-1/4, -z'
'x+1/4, -y-1/2, z-1/4'
'-x, y-3/4, z+1/4'
'-z+1/2, -x, -y+1/2'
'-z, x-3/4, y+1/4'
'z-1/4, x-1/4, -y'
'z+1/4, -x-1/2, y-1/4'
'-y+1/2, -z, -x+1/2'
'y+1/4, -z-1/2, x-1/4'
'-y, z-3/4, x+1/4'
'y-1/4, z-1/4, -x'
'-y-1/4, -x-1/4, z'
'y+1/2, x, z+1/2'
'-y+1/4, x-1/2, -z-1/4'
'y, -x-3/4, -z+1/4'
'-x-1/4, -z-1/4, y'
'x, -z-3/4, -y+1/4'
'x+1/2, z, y+1/2'
'-x+1/4, z-1/2, -y-1/4'
'-z-1/4, -y-1/4, x'
'-z+1/4, y-1/2, -x-1/4'
'z, -y-3/4, -x+1/4'
'z+1/2, y, x+1/2'
'-x+1/2, -y+1/2, -z'
'x-1/4, y+1/4, -z-1/2'
'x+1/4, -y, z-3/4'
'-x, y-1/4, z-1/4'
'-z+1/2, -x+1/2, -y'
'-z, x-1/4, y-1/4'
'z-1/4, x+1/4, -y-1/2'
'z+1/4, -x, y-3/4'
'-y+1/2, -z+1/2, -x'
'y+1/4, -z, x-3/4'
'-y, z-1/4, x-1/4'
'y-1/4, z+1/4, -x-1/2'
'-y-1/4, -x+1/4, z-1/2'
'y+1/2, x+1/2, z'
'-y+1/4, x, -z-3/4'
'y, -x-1/4, -z-1/4'
'-x-1/4, -z+1/4, y-1/2'
'x, -z-1/4, -y-1/4'
'x+1/2, z+1/2, y'
'-x+1/4, z, -y-3/4'
'-z-1/4, -y+1/4, x-1/2'
'-z+1/4, y, -x-3/4'
'z, -y-1/4, -x-1/4'
'z+1/2, y+1/2, x'

loop_
_atom_site_type_symbol
_atom_site_label
_atom_site_fract_x
_atom_site_fract_y
_atom_site_fract_z
_atom_site_U_iso_or_equiv
_atom_site_adp_type
_atom_site_calc_flag
_atom_site_refinement_flags
_atom_site_occupancy
Al Al1 0.1250 0.1250 0.1250 0.0062(3) Uani d SP 0.8633(5)
Al Al2 0.5000 0.5000 0.5000 0.0092(3) Uani d SP 0.816(5)
O1 O1 0.25673(10) 0.25673(10) 0.25673(10) 0.0111(3) Uani d S 1
Al Al3 0.0000 0.0000 0.0000 0.009(6) Uani d SP 0.028(5)
Al Al4 -0.123(3) 0.1250 0.1250 0.006(5) Uani d SP 0.019(2)

loop_
_atom_site_aniso_label
_atom_site_aniso_U_11
_atom_site_aniso_U_22
_atom_site_aniso_U_33
_atom_site_aniso_U_12
_atom_site_aniso_U_13
_atom_site_aniso_U_23
Al1 0.0062(3) 0.0062(3) 0.0062(3) 0.000 0.000 0.000
Al2 0.0092(3) 0.0092(3) 0.0092(3) -0.00008(12) -0.00008(12) -0.00008(12)
O1 0.0111(3) 0.0111(3) 0.0111(3) 0.00055(16) 0.00055(16) 0.00055(16)
Al3 0.009(6) 0.009(6) 0.009(6) 0.001(3) 0.001(3) 0.001(3)
Al4 0.005(7) 0.006(6) 0.006(6) 0.000 0.000 0.003(5)

loop_
_atom_type_symbol
_atom_type_description
_atom_type_scat_dispersion_real
_atom_type_scat_dispersion_imag
_atom_type_scat_source
O O 0.0106 0.0060 'International Tables Vol C Tables 4.2.6.8 and 6.1.1.4'
Al Al 0.0645 0.0514 'International Tables Vol C Tables 4.2.6.8 and 6.1.1.4'

loop_
_geom_angle_atom_site_label_1
_geom_angle_atom_site_label_2
_geom_angle_atom_site_label_3
_geom_angle_site_symmetry_1
_geom_angle_site_symmetry_3
_geom_angle
Al3 Al1 Al3 27_544 50_454 109.5
Al3 Al1 Al3 27_544 . 109.5
Al3 Al1 Al3 50_454 . 109.5
Al3 Al1 Al3 27_544 76_445 109.5
Al3 Al1 Al3 50_454 76_445 109.5
Al3 Al1 Al3 . 76_445 109.5
Al3 Al1 O1 27_544 76_445 70.5
Al3 Al1 O1 50_454 76_445 70.5
Al3 Al1 O1 . 76_445 70.5
Al3 Al1 O1 76_445 76_445 180.00(2)
Al3 Al1 O1 27_544 50_454 70.5
Al3 Al1 O1 50_454 50_454 180.00(2)
Al3 Al1 O1 . 50_454 70.5290(10)
Al3 Al1 O1 76_445 50_454 70.5
O1 Al1 O1 76_445 50_454 109.5
Al3 Al1 O1 27_544 27_544 180.00(2)
Al3 Al1 O1 50_454 27_544 70.5
Al3 Al1 O1 . 27_544 70.5
Al3 Al1 O1 76_445 27_544 70.5
O1 Al1 O1 76_445 27_544 109.5
O1 Al1 O1 50_454 27_544 109.4700(10)
Al3 Al1 O1 27_544 . 70.5
Al3 Al1 O1 50_454 . 70.5
Al3 Al1 O1 . . 180.00(2)
Al3 Al1 O1 76_445 . 70.5
O1 Al1 O1 76_445 . 109.5
O1 Al1 O1 50_454 . 109.4710(10)
O1 Al1 O1 27_544 . 109.4710(10)
Al3 Al1 Al4 27_544 50_454 54.7360(10)
Al3 Al1 Al4 50_454 50_454 54.7360(10)
Al3 Al1 Al4 . 50_454 125.3
Al3 Al1 Al4 76_445 50_454 125.2650(10)
O1 Al1 Al4 76_445 50_454 54.7
O1 Al1 Al4 50_454 50_454 125.3
O1 Al1 Al4 27_544 50_454 125.2650(10)
O1 Al1 Al4 . 50_454 54.7360(10)
Al3 Al1 Al4 27_544 34_544 54.7
Al3 Al1 Al4 50_454 34_544 125.2650(10)
Al3 Al1 Al4 . 34_544 125.2640(10)
Al3 Al1 Al4 76_445 34_544 54.7
O1 Al1 Al4 76_445 34_544 125.3
O1 Al1 Al4 50_454 34_544 54.7
O1 Al1 Al4 27_544 34_544 125.2640(10)
O1 Al1 Al4 . 34_544 54.7360(10)
Al4 Al1 Al4 50_454 34_544 90.0
Al3 Al1 Al4 27_544 9 125.3
Al3 Al1 Al4 50_454 9 54.7360(10)
Al3 Al1 Al4 . 9 54.7
Al3 Al1 Al4 76_445 9 125.2640(10)
O1 Al1 Al4 76_445 9 54.7360(10)
O1 Al1 Al4 50_454 9 125.2640(10)
O1 Al1 Al4 27_544 9 54.7
O1 Al1 Al4 . 9 125.2650(10)
Al4 Al1 Al4 50_454 9 90.0
Al4 Al1 Al4 34_544 9 180.0
Al3 Al1 Al4 27_544 78_445 125.2650(10)
Al3 Al1 Al4 50_454 78_445 54.7
Al3 Al1 Al4 . 78_445 125.3
Al3 Al1 Al4 76_445 78_445 54.7
O1 Al1 Al4 76_445 78_445 125.2650(10)
O1 Al1 Al4 50_454 78_445 125.2640(10)
O1 Al1 Al4 27_544 78_445 54.7
O1 Al1 Al4 . 78_445 54.7360(10)
Al4 Al1 Al4 50_454 78_445 90.0010(10)
Al4 Al1 Al4 34_544 78_445 90.0000(10)
Al4 Al1 Al4 9 78_445 90.0
Al4 Al2 Al4 170_656 58_554 70.1(5)
Al4 Al2 Al4 170_656 30_545 70.1(5)
Al4 Al2 Al4 58_554 30_545 109.9(5)
Al4 Al2 Al4 170_656 154_566 109.9(5)
Al4 Al2 Al4 58_554 154_566 179.9990(10)
Al4 Al2 Al4 30_545 154_566 70.1(5)
Al4 Al2 Al4 170_656 126_665 109.9(5)
Al4 Al2 Al4 58_554 126_665 70.1(5)
Al4 Al2 Al4 30_545 126_665 179.9990(10)
Al4 Al2 Al4 154_566 126_665 109.9(5)
Al4 Al2 Al4 170_656 74_455 179.999(3)
Al4 Al2 Al4 58_554 74_455 109.9(5)
Al4 Al2 Al4 30_545 74_455 109.9(5)
Al4 Al2 Al4 154_566 74_455 70.1(5)
Al4 Al2 Al4 126_665 74_455 70.1(5)
Al4 Al2 O1 170_656 148_665 56.6(5)
Al4 Al2 O1 58_554 148_665 55.0(3)
Al4 Al2 O1 30_545 148_665 55.0(3)
Al4 Al2 O1 154_566 148_665 125.0(3)
Al4 Al2 O1 126_665 148_665 125.0(3)
Al4 Al2 O1 74_455 148_665 123.4(5)
Al4 Al2 O1 170_656 171_566 125.0(3)
Al4 Al2 O1 58_554 171_566 55.0(3)
Al4 Al2 O1 30_545 171_566 123.4(5)
Al4 Al2 O1 154_566 171_566 125.0(3)
Al4 Al2 O1 126_665 171_566 56.6(5)
Al4 Al2 O1 74_455 171_566 55.0(3)
O1 Al2 O1 148_665 171_566 86.79(5)
Al4 Al2 O1 170_656 122_656 125.0(3)
Al4 Al2 O1 58_554 122_656 123.4(5)
Al4 Al2 O1 30_545 122_656 55.0(3)
Al4 Al2 O1 154_566 122_656 56.6(5)
Al4 Al2 O1 126_665 122_656 125.0(3)
Al4 Al2 O1 74_455 122_656 55.0(3)
O1 Al2 O1 148_665 122_656 86.79(5)
O1 Al2 O1 171_566 122_656 86.79(5)
Al4 Al2 O1 170_656 26_554 55.0(3)
Al4 Al2 O1 58_554 26_554 56.6(5)
Al4 Al2 O1 30_545 26_554 125.0(3)
Al4 Al2 O1 154_566 26_554 123.4(5)
Al4 Al2 O1 126_665 26_554 55.0(3)
Al4 Al2 O1 74_455 26_554 125.0(3)
O1 Al2 O1 148_665 26_554 93.21(5)
O1 Al2 O1 171_566 26_554 93.21(5)
O1 Al2 O1 122_656 26_554 180.0
Al4 Al2 O1 170_656 75_545 55.0(3)
Al4 Al2 O1 58_554 75_545 125.0(3)
Al4 Al2 O1 30_545 75_545 56.6(5)
Al4 Al2 O1 154_566 75_545 55.0(3)
Al4 Al2 O1 126_665 75_545 123.4(5)
Al4 Al2 O1 74_455 75_545 125.0(3)
O1 Al2 O1 148_665 75_545 93.21(5)
O1 Al2 O1 171_566 75_545 180.0
O1 Al2 O1 122_656 75_545 93.21(5)
O1 Al2 O1 26_554 75_545 86.79(5)
Al4 Al2 O1 170_656 52_455 123.4(5)
Al4 Al2 O1 58_554 52_455 125.0(3)
Al4 Al2 O1 30_545 52_455 125.0(3)
Al4 Al2 O1 154_566 52_455 55.0(3)
Al4 Al2 O1 126_665 52_455 55.0(3)
Al4 Al2 O1 74_455 52_455 56.6(5)
O1 Al2 O1 148_665 52_455 180.0
O1 Al2 O1 171_566 52_455 93.21(5)
O1 Al2 O1 122_656 52_455 93.21(5)
O1 Al2 O1 26_554 52_455 86.79(5)
O1 Al2 O1 75_545 52_455 86.79(5)
Al4 O1 Al4 177 149 112.6(5)
Al4 O1 Al4 177 121 112.6(5)
Al4 O1 Al4 149 121 112.6(5)
Al4 O1 Al4 177 50_454 70.38(2)
Al4 O1 Al4 149 50_454 70.38(2)
Al4 O1 Al4 121 50_454 173.3(11)
Al4 O1 Al4 177 34_544 173.3(11)
Al4 O1 Al4 149 34_544 70.38(2)
Al4 O1 Al4 121 34_544 70.38(2)
Al4 O1 Al4 50_454 34_544 106.0(6)
Al4 O1 Al4 177 78_445 70.38(2)
Al4 O1 Al4 149 78_445 173.3(11)
Al4 O1 Al4 121 78_445 70.38(2)
Al4 O1 Al4 50_454 78_445 106.0(6)
Al4 O1 Al4 34_544 78_445 106.0(6)
Al4 O1 Al1 177 . 106.1(6)
Al4 O1 Al1 149 . 106.1(6)
Al4 O1 Al1 121 . 106.1(6)
Al4 O1 Al1 50_454 . 67.2(6)
Al4 O1 Al1 34_544 . 67.2(6)
Al4 O1 Al1 78_445 . 67.2(6)
Al4 O1 Al2 177 52_455 56.4(3)
Al4 O1 Al2 149 52_455 56.4(3)
Al4 O1 Al2 121 52_455 130.9(6)
Al4 O1 Al2 50_454 52_455 55.8(6)
Al4 O1 Al2 34_544 52_455 126.7(2)
Al4 O1 Al2 78_445 52_455 126.7(2)
Al1 O1 Al2 . 52_455 123.02(3)
Al4 O1 Al2 177 26_554 130.9(6)
Al4 O1 Al2 149 26_554 56.4(3)
Al4 O1 Al2 121 26_554 56.4(3)
Al4 O1 Al2 50_454 26_554 126.7(2)
Al4 O1 Al2 34_544 26_554 55.8(6)
Al4 O1 Al2 78_445 26_554 126.7(2)
Al1 O1 Al2 . 26_554 123.02(3)
Al2 O1 Al2 52_455 26_554 93.13(5)
Al4 O1 Al2 177 75_545 56.4(3)
Al4 O1 Al2 149 75_545 130.9(6)
Al4 O1 Al2 121 75_545 56.4(3)
Al4 O1 Al2 50_454 75_545 126.7(2)
Al4 O1 Al2 34_544 75_545 126.7(2)
Al4 O1 Al2 78_445 75_545 55.8(6)
Al1 O1 Al2 . 75_545 123.02(3)
Al2 O1 Al2 52_455 75_545 93.13(5)
Al2 O1 Al2 26_554 75_545 93.13(5)
Al4 O1 Al3 177 50_454 53.5(5)
Al4 O1 Al3 149 50_454 123.4(3)
Al4 O1 Al3 121 50_454 123.4(3)
Al4 O1 Al3 50_454 50_454 53.0(3)
Al4 O1 Al3 34_544 50_454 119.8(6)
Al4 O1 Al3 78_445 50_454 53.0(3)
Al1 O1 Al3 . 50_454 52.61(3)
Al2 O1 Al3 52_455 50_454 89.876(4)
Al2 O1 Al3 26_554 50_454 175.63(7)
Al2 O1 Al3 75_545 50_454 89.875(4)
Al4 O1 Al3 177 27_544 123.4(3)
Al4 O1 Al3 149 27_544 53.5(5)
Al4 O1 Al3 121 27_544 123.4(3)
Al4 O1 Al3 50_454 27_544 53.0(3)
Al4 O1 Al3 34_544 27_544 53.0(3)
Al4 O1 Al3 78_445 27_544 119.8(6)
Al1 O1 Al3 . 27_544 52.61(3)
Al2 O1 Al3 52_455 27_544 89.876(4)
Al2 O1 Al3 26_554 27_544 89.875(4)
Al2 O1 Al3 75_545 27_544 175.63(7)
Al3 O1 Al3 50_454 27_544 86.96(5)
Al4 Al3 Al4 9 5 109.0(6)
Al4 Al3 Al4 9 97 71.0(6)
Al4 Al3 Al4 5 97 71.0(6)
Al4 Al3 Al4 9 . 109.0(6)
Al4 Al3 Al4 5 . 109.0(6)
Al4 Al3 Al4 97 . 179.9990(10)
Al4 Al3 Al4 9 105 180.0
Al4 Al3 Al4 5 105 71.0(6)
Al4 Al3 Al4 97 105 109.0(6)
Al4 Al3 Al4 . 105 71.0(6)
Al4 Al3 Al4 9 101 71.0(6)
Al4 Al3 Al4 5 101 179.9990(10)
Al4 Al3 Al4 97 101 109.0(6)
Al4 Al3 Al4 . 101 71.0(6)
Al4 Al3 Al4 105 101 109.0(6)
Al4 Al3 Al1 9 . 70.1(6)
Al4 Al3 Al1 5 . 70.1(6)
Al4 Al3 Al1 97 . 109.9(6)
Al4 Al3 Al1 . . 70.1(6)
Al4 Al3 Al1 105 . 109.9(6)
Al4 Al3 Al1 101 . 109.9(6)
Al4 Al3 Al1 9 97 109.9(6)
Al4 Al3 Al1 5 97 109.9(6)
Al4 Al3 Al1 97 97 70.1(6)
Al4 Al3 Al1 . 97 109.9(6)
Al4 Al3 Al1 105 97 70.1(6)
Al4 Al3 Al1 101 97 70.1(6)
Al1 Al3 Al1 . 97 180.0
Al4 Al3 O1 9 76_445 54.6(3)
Al4 Al3 O1 5 76_445 54.6(3)
Al4 Al3 O1 97 76_445 53.0(5)
Al4 Al3 O1 . 76_445 127.0(5)
Al4 Al3 O1 105 76_445 125.4(3)
Al4 Al3 O1 101 76_445 125.4(3)
Al1 Al3 O1 . 76_445 56.86(3)
Al1 Al3 O1 97 76_445 123.14(3)
Al4 Al3 O1 9 123 125.4(3)
Al4 Al3 O1 5 123 53.0(5)
Al4 Al3 O1 97 123 54.6(3)
Al4 Al3 O1 . 123 125.4(3)
Al4 Al3 O1 105 123 54.6(3)
Al4 Al3 O1 101 123 127.0(5)
Al1 Al3 O1 . 123 123.14(3)
Al1 Al3 O1 97 123 56.86(3)
O1 Al3 O1 76_445 123 87.04(4)
Al4 Al3 O1 9 146 53.0(5)
Al4 Al3 O1 5 146 125.4(3)
Al4 Al3 O1 97 146 54.6(3)
Al4 Al3 O1 . 146 125.4(3)
Al4 Al3 O1 105 146 127.0(5)
Al4 Al3 O1 101 146 54.6(3)
Al1 Al3 O1 . 146 123.14(3)
Al1 Al3 O1 97 146 56.86(3)
O1 Al3 O1 76_445 146 87.04(4)
O1 Al3 O1 123 146 92.96(4)
Al4 Al3 O1 9 50_454 127.0(5)
Al4 Al3 O1 5 50_454 54.6(3)
Al4 Al3 O1 97 50_454 125.4(3)
Al4 Al3 O1 . 50_454 54.6(3)
Al4 Al3 O1 105 50_454 53.0(5)
Al4 Al3 O1 101 50_454 125.4(3)
Al1 Al3 O1 . 50_454 56.86(3)
Al1 Al3 O1 97 50_454 123.14(3)
O1 Al3 O1 76_445 50_454 92.96(4)
O1 Al3 O1 123 50_454 87.04(4)
O1 Al3 O1 146 50_454 180.00(4)
Al3 Al4 Al3 76_445 . 110.3(11)
Al3 Al4 O1 76_445 172 176.2(11)
Al3 Al4 O1 . 172 73.48(4)
Al3 Al4 O1 76_445 121 73.47(4)
Al3 Al4 O1 . 121 176.2(11)
O1 Al4 O1 172 121 102.7(11)
Al3 Al4 Al2 76_445 3_545 109.466(15)
Al3 Al4 Al2 . 3_545 109.466(16)
O1 Al4 Al2 172 3_545 68.6(6)
O1 Al4 Al2 121 3_545 68.6(6)
Al3 Al4 Al2 76_445 74_454 109.466(15)
Al3 Al4 Al2 . 74_454 109.466(16)
O1 Al4 Al2 172 74_454 68.6(6)
O1 Al4 Al2 121 74_454 68.6(6)
Al2 Al4 Al2 3_545 74_454 108.6(11)
Al3 Al4 O1 76_445 27_544 72.4(5)
Al3 Al4 O1 . 27_544 72.4(5)
O1 Al4 O1 172 27_544 109.31(9)
O1 Al4 O1 121 27_544 109.31(9)
Al2 Al4 O1 3_545 27_544 176.3(11)
Al2 Al4 O1 74_454 27_544 67.66(5)
Al3 Al4 O1 76_445 50_454 72.4(5)
Al3 Al4 O1 . 50_454 72.4(5)
O1 Al4 O1 172 50_454 109.31(9)
O1 Al4 O1 121 50_454 109.31(9)
Al2 Al4 O1 3_545 50_454 67.66(5)
Al2 Al4 O1 74_454 50_454 176.3(11)
O1 Al4 O1 27_544 50_454 116.1(12)
Al3 Al4 Al1 76_445 . 55.2(6)
Al3 Al4 Al1 . . 55.2(6)
O1 Al4 Al1 172 . 128.6(6)
O1 Al4 Al1 121 . 128.6(6)
Al2 Al4 Al1 3_545 . 125.7(5)
Al2 Al4 Al1 74_454 . 125.7(5)
O1 Al4 Al1 27_544 . 58.0(6)
O1 Al4 Al1 50_454 . 58.0(6)
Al3 Al4 Al4 76_445 106_566 54.5(3)
Al3 Al4 Al4 . 106_566 126.1(11)
O1 Al4 Al4 172 106_566 123.5(4)
O1 Al4 Al4 121 106_566 55.8(5)
Al2 Al4 Al4 3_545 106_566 124.4(11)
Al2 Al4 Al4 74_454 106_566 54.9(3)
O1 Al4 Al4 27_544 106_566 53.8(6)
O1 Al4 Al4 50_454 106_566 126.8(2)
Al1 Al4 Al4 . 106_566 90.5(6)
Al3 Al4 Al4 76_445 105 126.1(11)
Al3 Al4 Al4 . 105 54.5(3)
O1 Al4 Al4 172 105 55.8(5)
O1 Al4 Al4 121 105 123.5(4)
Al2 Al4 Al4 3_545 105 54.9(3)
Al2 Al4 Al4 74_454 105 124.4(11)
O1 Al4 Al4 27_544 105 126.8(2)
O1 Al4 Al4 50_454 105 53.8(6)
Al1 Al4 Al4 . 105 90.5(6)
Al4 Al4 Al4 106_566 105 179.1(12)
Al3 Al4 Al4 76_445 150_565 54.5(3)
Al3 Al4 Al4 . 150_565 126.1(11)
O1 Al4 Al4 172 150_565 123.5(4)
O1 Al4 Al4 121 150_565 55.8(5)
Al2 Al4 Al4 3_545 150_565 54.9(3)
Al2 Al4 Al4 74_454 150_565 124.4(11)
O1 Al4 Al4 27_544 150_565 126.8(2)
O1 Al4 Al4 50_454 150_565 53.8(6)
Al1 Al4 Al4 . 150_565 90.5(6)
Al4 Al4 Al4 106_566 150_565 89.1(12)
Al4 Al4 Al4 105 150_565 90.9(12)

loop_
_geom_bond_atom_site_label_1
_geom_bond_atom_site_label_2
_geom_bond_site_symmetry_2
_geom_bond_distance
Al1 Al3 27_544 1.7187
Al1 Al3 50_454 1.7187
Al1 Al3 . 1.7187
Al1 Al3 76_445 1.7187
Al1 O1 76_445 1.8112(14)
Al1 O1 50_454 1.8112(14)
Al1 O1 27_544 1.8112(14)
Al1 O1 . 1.8113(14)
Al1 Al4 50_454 1.97(2)
Al1 Al4 34_544 1.97(2)
Al1 Al4 9 1.97(2)
Al1 Al4 78_445 1.97(2)
Al2 Al4 170_656 1.728(12)
Al2 Al4 58_554 1.728(12)
Al2 Al4 30_545 1.728(12)
Al2 Al4 154_566 1.728(12)
Al2 Al4 126_665 1.728(12)
Al2 Al4 74_455 1.728(12)
Al2 O1 148_665 1.9326(8)
Al2 O1 171_566 1.9326(8)
Al2 O1 122_656 1.9326(8)
Al2 O1 26_554 1.9326(8)
Al2 O1 75_545 1.9326(8)
Al2 O1 52_455 1.9326(8)
O1 Al4 177 1.700(12)
O1 Al4 149 1.700(12)
O1 Al4 121 1.700(12)
O1 Al4 50_454 1.743(10)
O1 Al4 34_544 1.743(10)
O1 Al4 78_445 1.743(10)
O1 Al2 52_455 1.9325(8)
O1 Al2 26_554 1.9326(8)
O1 Al2 75_545 1.9326(8)
O1 Al3 50_454 2.0394(8)
O1 Al3 27_544 2.0394(8)
Al3 Al4 9 1.710(12)
Al3 Al4 5 1.710(12)
Al3 Al4 97 1.710(12)
Al3 Al4 . 1.710(12)
Al3 Al4 105 1.710(12)
Al3 Al4 101 1.710(12)
Al3 Al1 97 1.7187
Al3 O1 76_445 2.0394(8)
Al3 O1 123 2.0394(8)
Al3 O1 146 2.0394(8)
Al3 O1 50_454 2.0394(8)
Al4 Al3 76_445 1.710(12)
Al4 O1 172 1.700(12)
Al4 O1 121 1.700(12)
Al4 Al2 3_545 1.728(12)
Al4 Al2 74_454 1.728(12)
Al4 O1 27_544 1.743(10)
Al4 O1 50_454 1.743(10)
Al4 Al4 106_566 1.9847(3)
Al4 Al4 105 1.9847(3)
Al4 Al4 150_565 1.9847(3)

loop_
_cod_related_entry_id
_cod_related_entry_database
_cod_related_entry_code
1 ChemSpider 8164808
